data_4088796
loop_
_publ_author_name
'Maya, Rosa A.'
'Maity, Ayan'
'Teets, Thomas S.'

_publ_section_title
;
 Fluorination of Cyclometalated Iridium \b-Ketoiminate and \b-Diketiminate
 Complexes: Extreme Redox Tuning and Ligand-Centered Excited States
;
_journal_issue 17
_journal_name_full Organometallics
_journal_page_first 2890
_journal_paper_doi 10.1021/acs.organomet.6b00453
_journal_volume 35
_journal_year 2016
_chemical_formula_sum 'C43 H26 F15 Ir N4'
_chemical_formula_weight 1075.88
_space_group_crystal_system triclinic
_space_group_IT_number 2
_space_group_name_Hall '-P 1'
_space_group_name_H-M_alt 'P -1'
_atom_sites_solution_hydrogens geom
_audit_creation_method SHELXL-2014/7
_cell_angle_alpha 98.088(7)
_cell_angle_beta 108.280(6)
_cell_angle_gamma 96.640(6)
_cell_formula_units_Z 4
_cell_length_a 12.402(6)
_cell_length_b 18.073(9)
_cell_length_c 19.410(9)
_cell_measurement_reflns_used 9966
_cell_measurement_temperature 123(2)
_cell_measurement_theta_max 27.57
_cell_measurement_theta_min 2.25
_cell_volume 4030(3)
_computing_cell_refinement 'Bruker SAINT'
_computing_data_collection 'Bruker APEX2'
_computing_data_reduction 'Bruker SAINT'
_computing_molecular_graphics 'Bruker SHELXTL'
_computing_publication_material 'Bruker SHELXTL'
_computing_structure_refinement 'SHELXL-2014/7 (Sheldrick, 2014)'
_computing_structure_solution 'SHELXS-97 (Sheldrick 2008)'
_diffrn_ambient_temperature 123(2)
_diffrn_measured_fraction_theta_full 0.988
_diffrn_measured_fraction_theta_max 0.980
_diffrn_measurement_device_type 'Bruker APEX-II CCD'
_diffrn_measurement_method '\f and \w scans'
_diffrn_radiation_type MoK\a
_diffrn_radiation_wavelength 0.71073
_diffrn_reflns_av_R_equivalents 0.0174
_diffrn_reflns_av_unetI/netI 0.0314
_diffrn_reflns_Laue_measured_fraction_full 0.988
_diffrn_reflns_Laue_measured_fraction_max 0.980
_diffrn_reflns_limit_h_max 15
_diffrn_reflns_limit_h_min -14
_diffrn_reflns_limit_k_max 18
_diffrn_reflns_limit_k_min -22
_diffrn_reflns_limit_l_max 22
_diffrn_reflns_limit_l_min -24
_diffrn_reflns_number 23923
_diffrn_reflns_point_group_measured_fraction_full 0.988
_diffrn_reflns_point_group_measured_fraction_max 0.980
_diffrn_reflns_theta_full 25.242
_diffrn_reflns_theta_max 26.732
_diffrn_reflns_theta_min 1.453
_exptl_absorpt_coefficient_mu 3.420
_exptl_absorpt_correction_T_max 0.7456
_exptl_absorpt_correction_T_min 0.5709
_exptl_absorpt_correction_type multi-scan
_exptl_absorpt_process_details sadabs
_exptl_crystal_colour orange
_exptl_crystal_density_diffrn 1.773
_exptl_crystal_description plate
_exptl_crystal_F_000 2096
_exptl_crystal_size_max 0.350
_exptl_crystal_size_mid 0.180
_exptl_crystal_size_min 0.050
_refine_diff_density_max 3.728
_refine_diff_density_min -1.933
_refine_diff_density_rms 0.104
_refine_ls_extinction_method none
_refine_ls_goodness_of_fit_ref 1.038
_refine_ls_hydrogen_treatment constr
_refine_ls_matrix_type full
_refine_ls_number_parameters 1303
_refine_ls_number_reflns 16768
_refine_ls_number_restraints 1275
_refine_ls_restrained_S_all 1.300
_refine_ls_R_factor_all 0.0375
_refine_ls_R_factor_gt 0.0328
_refine_ls_shift/su_max 0.002
_refine_ls_shift/su_mean 0.000
_refine_ls_structure_factor_coef Fsqd
_refine_ls_weighting_details 'w=1/[\s^2^(Fo^2^)+(0.0360P)^2^+10.2552P] where P=(Fo^2^+2Fc^2^)/3'
_refine_ls_weighting_scheme calc
_refine_ls_wR_factor_gt 0.0791
_refine_ls_wR_factor_ref 0.0826
_reflns_Friedel_coverage 0.000
_reflns_number_gt 15027
_reflns_number_total 16768
_reflns_threshold_expression 'I > 2\s(I)'
_cod_data_source_file om6b00453_si_002.cif
_cod_data_source_block 7
_cod_original_cell_volume 4031(3)
_cod_database_code 4088796
_shelx_shelxl_version_number 2014/7
_shelx_space_group_comment
; 
The symmetry employed for this shelxl refinement is uniquely defined 
by the following loop, which should always be used as a source of 
symmetry information in preference to the above space-group names. 
They are only intended as comments. 
;
_shelx_estimated_absorpt_t_min 0.381
_shelx_estimated_absorpt_t_max 0.848

loop_
_space_group_symop_operation_xyz
'x, y, z'
'-x, -y, -z'

loop_
_atom_site_label
_atom_site_type_symbol
_atom_site_fract_x
_atom_site_fract_y
_atom_site_fract_z
_atom_site_U_iso_or_equiv
_atom_site_adp_type
_atom_site_occupancy
_atom_site_site_symmetry_order
_atom_site_calc_flag
_atom_site_refinement_flags_posn
_atom_site_refinement_flags_adp
_atom_site_refinement_flags_occupancy
_atom_site_disorder_assembly
_atom_site_disorder_group
Ir1 Ir 0.79523(2) 0.40786(2) 0.14918(2) 0.02051(4) Uani 1 1 d . . . . .
N4 N 0.7376(3) 0.30641(17) 0.18416(17) 0.0233(6) Uani 1 1 d . . . . .
N2 N 0.9538(3) 0.38450(17) 0.15229(16) 0.0247(6) Uani 1 1 d . . . . .
N1 N 0.6320(3) 0.43115(18) 0.13182(19) 0.0285(7) Uani 1 1 d . . . . .
N3 N 0.8668(3) 0.46257(17) 0.26408(16) 0.0236(6) Uani 1 1 d . . . . .
C1 C 0.7149(4) 0.2233(2) 0.2713(2) 0.0353(9) Uani 1 1 d . . . . .
H1A H 0.7405 0.2263 0.3250 0.053 Uiso 0.210(2) 1 calc R U P A 2
H1B H 0.6305 0.2144 0.2516 0.053 Uiso 0.210(2) 1 calc R U P A 2
H1C H 0.7437 0.1815 0.2486 0.053 Uiso 0.210(2) 1 calc R U P A 2
H1D H 0.6693 0.1885 0.2251 0.053 Uiso 0.210(2) 1 calc R U P A 2
H1E H 0.7793 0.2005 0.2985 0.053 Uiso 0.210(2) 1 calc R U P A 2
H1F H 0.6661 0.2333 0.3015 0.053 Uiso 0.210(2) 1 calc R U P A 2
C1A C 0.5020(7) 0.1411(4) 0.5989(4) 0.092(3) Uani 1 1 d D . . . .
H1AA H 0.5070 0.0987 0.6255 0.138 Uiso 0.388(3) 1 calc R U P B 2
H1BA H 0.5758 0.1561 0.5919 0.138 Uiso 0.388(3) 1 calc R U P B 2
H1CA H 0.4840 0.1842 0.6276 0.138 Uiso 0.388(3) 1 calc R U P B 2
H1DA H 0.5376 0.1939 0.6045 0.138 Uiso 0.388(3) 1 calc R U P B 2
H1EA H 0.4687 0.1366 0.6380 0.138 Uiso 0.388(3) 1 calc R U P B 2
H1FA H 0.5605 0.1084 0.6024 0.138 Uiso 0.388(3) 1 calc R U P B 2
C2 C 0.7617(3) 0.2977(2) 0.2539(2) 0.0251(7) Uani 1 1 d . . . . .
C2A C 0.4074(5) 0.1170(3) 0.5239(3) 0.0606(15) Uani 1 1 d . . . . .
C3 C 0.8282(3) 0.3520(2) 0.3161(2) 0.0276(8) Uani 1 1 d . . . . .
H3 H 0.8458 0.3347 0.3617 0.033 Uiso 1 1 calc R U . . .
C3A C 0.3481(6) 0.0417(3) 0.5084(4) 0.080(2) Uani 1 1 d . . . . .
H3A H 0.3782 0.0119 0.5443 0.096 Uiso 1 1 calc R U . . .
C4 C 0.8726(3) 0.4278(2) 0.3208(2) 0.0237(7) Uani 1 1 d . . . . .
C4A C 0.2538(6) 0.0051(3) 0.4495(4) 0.0686(18) Uani 1 1 d D . . . .
C5 C 0.9304(4) 0.4736(2) 0.3992(2) 0.0318(9) Uani 1 1 d . . . . .
H5A H 0.9282 0.4407 0.4350 0.048 Uiso 0.290(2) 1 calc R U P A 1
H5B H 1.0107 0.4938 0.4063 0.048 Uiso 0.290(2) 1 calc R U P A 1
H5C H 0.8894 0.5156 0.4066 0.048 Uiso 0.290(2) 1 calc R U P A 1
H5D H 0.9574 0.5260 0.3970 0.048 Uiso 0.290(2) 1 calc R U P A 1
H5E H 0.8748 0.4729 0.4256 0.048 Uiso 0.290(2) 1 calc R U P A 1
H5F H 0.9962 0.4511 0.4253 0.048 Uiso 0.290(2) 1 calc R U P A 1
C5A C 0.2053(7) -0.0738(4) 0.4564(4) 0.116(4) Uani 1 1 d D . . . .
H5AA H 0.2542 -0.0869 0.5019 0.174 Uiso 0.112(3) 1 calc R U P B 1
H5BA H 0.1270 -0.0745 0.4579 0.174 Uiso 0.112(3) 1 calc R U P B 1
H5CA H 0.2036 -0.1108 0.4138 0.174 Uiso 0.112(3) 1 calc R U P B 1
H5DA H 0.1356 -0.0946 0.4138 0.174 Uiso 0.112(3) 1 calc R U P B 1
H5EA H 0.2629 -0.1070 0.4578 0.174 Uiso 0.112(3) 1 calc R U P B 1
H5FA H 0.1863 -0.0707 0.5019 0.174 Uiso 0.112(3) 1 calc R U P B 1
C11 C 0.7234(4) 0.3649(2) 0.0394(2) 0.0308(9) Uani 1 1 d . . . . .
C12 C 0.7742(4) 0.3292(3) -0.0082(2) 0.0384(10) Uani 1 1 d . . . . .
H12 H 0.8520 0.3221 0.0109 0.046 Uiso 1 1 calc R U . . .
C12A C 0.2971(4) 0.0844(2) 0.2379(2) 0.0340(9) Uani 1 1 d . . . . .
C13 C 0.7124(5) 0.3040(3) -0.0833(3) 0.0532(13) Uani 1 1 d . . . . .
H13 H 0.7484 0.2796 -0.1145 0.064 Uiso 1 1 calc R U . . .
C13A C 0.3586(4) 0.0567(2) 0.1924(3) 0.0415(10) Uani 1 1 d . . . . .
H13A H 0.3252 0.0471 0.1401 0.050 Uiso 1 1 calc R U . . .
C14 C 0.6003(5) 0.3141(3) -0.1123(3) 0.0605(16) Uani 1 1 d . . . . .
H14 H 0.5590 0.2966 -0.1635 0.073 Uiso 1 1 calc R U . . .
C14A C 0.4696(4) 0.0440(3) 0.2268(3) 0.0476(12) Uani 1 1 d . . . . .
H14A H 0.5136 0.0265 0.1976 0.057 Uiso 1 1 calc R U . . .
C15 C 0.5477(5) 0.3495(3) -0.0674(3) 0.0556(14) Uani 1 1 d . . . . .
H15 H 0.4699 0.3562 -0.0876 0.067 Uiso 1 1 calc R U . . .
C15A C 0.5166(4) 0.0563(3) 0.3023(3) 0.0468(12) Uani 1 1 d . . . . .
H15A H 0.5918 0.0463 0.3255 0.056 Uiso 1 1 calc R U . . .
C16 C 0.6084(4) 0.3757(3) 0.0081(2) 0.0377(10) Uani 1 1 d . . . . .
C16A C 0.4537(4) 0.0830(2) 0.3436(3) 0.0389(10) Uani 1 1 d . . . . .
H16A H 0.4861 0.0916 0.3959 0.047 Uiso 1 1 calc R U . . .
C21A C 0.1349(3) 0.1265(2) 0.2673(2) 0.0317(9) Uani 1 1 d . . . . .
C22 C 0.5927(4) 0.4615(2) 0.1849(3) 0.0359(9) Uani 1 1 d . . . . .
H22 H 0.6421 0.4714 0.2349 0.043 Uiso 1 1 calc R U . . .
C22A C 0.0207(4) 0.1366(2) 0.2447(3) 0.0388(10) Uani 1 1 d . . . . .
H22A H -0.0112 0.1558 0.2806 0.047 Uiso 1 1 calc R U . . .
C23 C 0.4824(4) 0.4785(3) 0.1689(3) 0.0521(13) Uani 1 1 d . . . . .
H23 H 0.4561 0.4999 0.2070 0.062 Uiso 1 1 calc R U . . .
C23A C -0.0483(4) 0.1193(3) 0.1703(3) 0.0437(11) Uani 1 1 d . . . . .
H23A H -0.1270 0.1251 0.1568 0.052 Uiso 1 1 calc R U . . .
C24 C 0.4114(4) 0.4632(4) 0.0953(4) 0.0603(16) Uani 1 1 d . . . . .
H24 H 0.3364 0.4761 0.0822 0.072 Uiso 1 1 calc R U . . .
C24A C -0.0036(4) 0.0937(3) 0.1162(3) 0.0466(11) Uani 1 1 d . . . . .
H24A H -0.0508 0.0833 0.0657 0.056 Uiso 1 1 calc R U . . .
C25 C 0.4492(4) 0.4299(3) 0.0424(3) 0.0526(14) Uani 1 1 d . . . . .
H25 H 0.3994 0.4182 -0.0076 0.063 Uiso 1 1 calc R U . . .
C25A C 0.1097(4) 0.0833(3) 0.1360(3) 0.0409(10) Uani 1 1 d . . . . .
H25A H 0.1410 0.0658 0.0991 0.049 Uiso 1 1 calc R U . . .
C26 C 0.5603(4) 0.4126(2) 0.0601(3) 0.0371(10) Uani 1 1 d . . . . .
C26A C 0.1786(4) 0.0988(2) 0.2111(3) 0.0347(9) Uani 1 1 d . . . . .
C31 C 0.8555(3) 0.5002(2) 0.11566(19) 0.0234(7) Uani 1 1 d . . . . .
C32 C 0.8062(4) 0.5647(2) 0.1032(2) 0.0314(9) Uani 1 1 d . . . . .
H32 H 0.7339 0.5678 0.1098 0.038 Uiso 1 1 calc R U . . .
C32A C 0.1552(4) 0.2748(2) 0.4162(2) 0.0372(9) Uani 1 1 d . . . . .
C33 C 0.8598(4) 0.6247(2) 0.0816(2) 0.0356(9) Uani 1 1 d . . . . .
H33 H 0.8245 0.6682 0.0741 0.043 Uiso 1 1 calc R U . . .
C33A C 0.0961(4) 0.3191(3) 0.4517(3) 0.0481(12) Uani 1 1 d . . . . .
H33A H 0.0961 0.3708 0.4475 0.058 Uiso 1 1 calc R U . . .
C34 C 0.9647(4) 0.6214(2) 0.0709(2) 0.0369(10) Uani 1 1 d . . . . .
H34 H 1.0010 0.6623 0.0558 0.044 Uiso 1 1 calc R U . . .
C34A C 0.0374(5) 0.2870(3) 0.4931(3) 0.0569(14) Uani 1 1 d . . . . .
H34A H -0.0042 0.3164 0.5168 0.068 Uiso 1 1 calc R U . . .
C35 C 1.0163(4) 0.5583(2) 0.0824(2) 0.0344(9) Uani 1 1 d . . . . .
H35 H 1.0880 0.5557 0.0749 0.041 Uiso 1 1 calc R U . . .
C35A C 0.0395(5) 0.2123(3) 0.5000(3) 0.0598(15) Uani 1 1 d . . . . .
H35A H 0.0005 0.1898 0.5289 0.072 Uiso 1 1 calc R U . . .
C36 C 0.9627(3) 0.4980(2) 0.10513(19) 0.0262(8) Uani 1 1 d . . . . .
C36A C 0.0993(4) 0.1708(3) 0.4641(3) 0.0475(12) Uani 1 1 d . . . . .
H36A H 0.1010 0.1193 0.4689 0.057 Uiso 1 1 calc R U . . .
C41A C 0.2871(3) 0.2498(2) 0.3500(2) 0.0290(8) Uani 1 1 d . . . . .
C42 C 0.9950(3) 0.3227(2) 0.1741(2) 0.0275(8) Uani 1 1 d . . . . .
H42 H 0.9530 0.2908 0.1953 0.033 Uiso 1 1 calc R U . . .
C42A C 0.3606(4) 0.2752(2) 0.3128(2) 0.0337(9) Uani 1 1 d . . . . .
H42A H 0.4027 0.2410 0.2950 0.040 Uiso 1 1 calc R U . . .
C43 C 1.0965(4) 0.3041(2) 0.1667(2) 0.0352(9) Uani 1 1 d . . . . .
H43 H 1.1236 0.2598 0.1816 0.042 Uiso 1 1 calc R U . . .
C43A C 0.3726(4) 0.3496(2) 0.3015(2) 0.0388(10) Uani 1 1 d . . . . .
H43A H 0.4237 0.3657 0.2768 0.047 Uiso 1 1 calc R U . . .
C44 C 1.1583(4) 0.3524(3) 0.1365(3) 0.0399(10) Uani 1 1 d . . . . .
H44 H 1.2279 0.3410 0.1303 0.048 Uiso 1 1 calc R U . . .
C44A C 0.3111(4) 0.4005(2) 0.3259(3) 0.0406(10) Uani 1 1 d . . . . .
H44A H 0.3193 0.4511 0.3176 0.049 Uiso 1 1 calc R U . . .
C45 C 1.1176(4) 0.4159(3) 0.1161(2) 0.0356(9) Uani 1 1 d . . . . .
H45 H 1.1598 0.4492 0.0962 0.043 Uiso 1 1 calc R U . . .
C45A C 0.2383(4) 0.3773(2) 0.3621(3) 0.0401(10) Uani 1 1 d . . . . .
H45A H 0.1960 0.4120 0.3790 0.048 Uiso 1 1 calc R U . . .
C46 C 1.0149(3) 0.4321(2) 0.1241(2) 0.0262(8) Uani 1 1 d . . . . .
C46A C 0.2259(4) 0.3027(2) 0.3745(2) 0.0331(9) Uani 1 1 d . . . . .
C51 C 0.6526(3) 0.2512(2) 0.1266(2) 0.0260(8) Uani 1 1 d . . . . .
C51A C 0.4410(4) 0.2418(2) 0.5031(2) 0.0314(8) Uani 1 1 d . . . . .
C52 C 0.6857(3) 0.2045(2) 0.0762(2) 0.0308(8) Uani 1 1 d . . . . .
H52 H 0.7648 0.2075 0.0810 0.037 Uiso 1 1 calc R U . . .
C52A C 0.4006(4) 0.2921(3) 0.5460(3) 0.0420(11) Uani 1 1 d . . . . .
H52A H 0.3388 0.2745 0.5619 0.050 Uiso 1 1 calc R U . . .
C53 C 0.6022(4) 0.1535(3) 0.0187(2) 0.0381(10) Uani 1 1 d . . . . .
C53A C 0.4503(4) 0.3674(3) 0.5655(3) 0.0480(12) Uani 1 1 d . . . . .
C54 C 0.4863(4) 0.1491(2) 0.0095(3) 0.0382(10) Uani 1 1 d . . . . .
H54 H 0.4300 0.1137 -0.0297 0.046 Uiso 1 1 calc R U . . .
C54A C 0.5401(4) 0.3953(3) 0.5439(3) 0.0436(11) Uani 1 1 d . . . . .
H54A H 0.5725 0.4477 0.5570 0.052 Uiso 1 1 calc R U . . .
C55 C 0.4541(3) 0.1971(2) 0.0584(2) 0.0336(9) Uani 1 1 d . . . . .
C55A C 0.5815(4) 0.3448(3) 0.5025(2) 0.0427(11) Uani 1 1 d . . . . .
C56 C 0.5366(3) 0.2484(2) 0.1171(2) 0.0284(8) Uani 1 1 d . . . . .
H56 H 0.5132 0.2812 0.1503 0.034 Uiso 1 1 calc R U . . .
C56A C 0.5321(4) 0.2694(3) 0.4816(2) 0.0390(10) Uani 1 1 d . . . . .
H56A H 0.5607 0.2358 0.4521 0.047 Uiso 1 1 calc R U . . .
C57A C 0.4070(6) 0.4187(4) 0.6144(5) 0.104(3) Uani 1 1 d D . . . .
C57 C 0.6375(5) 0.1016(3) -0.0347(3) 0.0559(14) Uani 1 1 d . . . . .
C58A C 0.6819(5) 0.3728(4) 0.4804(3) 0.076(2) Uani 1 1 d D . . . .
C58 C 0.3289(4) 0.1968(3) 0.0477(3) 0.0459(12) Uani 1 1 d . . . . .
C61 C 0.9193(3) 0.5401(2) 0.27734(19) 0.0269(8) Uani 1 1 d . . . . .
C61A C 0.1045(4) -0.0126(2) 0.3303(3) 0.0395(10) Uani 1 1 d . . . . .
C62 C 1.0334(4) 0.5579(2) 0.2799(2) 0.0321(9) Uani 1 1 d . . . . .
H62 H 1.0778 0.5187 0.2775 0.039 Uiso 1 1 calc R U . . .
C62A C -0.0092(4) -0.0079(2) 0.3251(3) 0.0450(11) Uani 1 1 d . . . . .
H62A H -0.0257 0.0207 0.3644 0.054 Uiso 1 1 calc R U . . .
C63 C 1.0816(4) 0.6324(3) 0.2858(2) 0.0423(11) Uani 1 1 d . . . . .
C63A C -0.0983(4) -0.0457(3) 0.2616(3) 0.0499(13) Uani 1 1 d . . . . .
C64 C 1.0195(5) 0.6904(3) 0.2895(2) 0.0482(12) Uani 1 1 d . . . . .
H64 H 1.0534 0.7414 0.2934 0.058 Uiso 1 1 calc R U . . .
C64A C -0.0780(4) -0.0871(3) 0.2039(3) 0.0505(13) Uani 1 1 d . . . . .
H64A H -0.1399 -0.1122 0.1609 0.061 Uiso 1 1 calc R U . . .
C65 C 0.9070(5) 0.6730(3) 0.2873(3) 0.0451(11) Uani 1 1 d . . . . .
C65A C 0.0345(4) -0.0915(3) 0.2097(3) 0.0468(12) Uani 1 1 d . . . . .
C66 C 0.8569(4) 0.5983(2) 0.2817(2) 0.0346(9) Uani 1 1 d . . . . .
H66 H 0.7797 0.5873 0.2808 0.041 Uiso 1 1 calc R U . . .
C66A C 0.1256(4) -0.0550(2) 0.2730(3) 0.0417(11) Uani 1 1 d . . . . .
H66A H 0.2026 -0.0595 0.2765 0.050 Uiso 1 1 calc R U . . .
C67 C 1.2040(5) 0.6511(3) 0.2869(3) 0.0581(15) Uani 1 1 d . . . . .
C67A C -0.2198(5) -0.0395(3) 0.2574(4) 0.071(2) Uani 1 1 d D . . . .
C68A C 0.0594(5) -0.1356(3) 0.1478(4) 0.0656(16) Uani 1 1 d D . . . .
C68 C 0.8360(7) 0.7343(3) 0.2870(4) 0.0661(17) Uani 1 1 d . . . . .
F1 F 0.7749(5) 0.2152(3) 0.3415(3) 0.0523(14) Uani 0.580(4) 1 d . . P A 1
F2 F 0.6065(4) 0.2236(3) 0.2720(3) 0.0471(13) Uani 0.580(4) 1 d . . P A 1
F3 F 0.7162(4) 0.1643(2) 0.2280(2) 0.0411(11) Uani 0.580(4) 1 d . . P A 1
F4 F 0.8853(5) 0.5302(3) 0.4124(3) 0.0369(15) Uani 0.420(4) 1 d . . P A 2
F5 F 1.0434(5) 0.4936(3) 0.4129(3) 0.0322(14) Uani 0.420(4) 1 d . . P A 2
F6 F 0.9267(5) 0.4287(3) 0.4506(3) 0.0296(13) Uani 0.420(4) 1 d . . P A 2
F1A F 0.520(2) 0.0794(9) 0.6260(12) 0.127(9) Uani 0.224(6) 1 d D U P B 1
F2A F 0.4714(19) 0.1895(10) 0.6411(10) 0.108(7) Uani 0.224(6) 1 d D U P B 1
F3A F 0.5947(13) 0.1697(11) 0.5864(11) 0.112(8) Uani 0.224(6) 1 d D U P B 1
F4A F 0.1939(6) -0.1263(3) 0.4019(3) 0.131(3) Uani 0.776(6) 1 d D U P B 2
F5A F 0.2670(6) -0.0963(3) 0.5180(3) 0.135(3) Uani 0.776(6) 1 d D U P B 2
F6A F 0.0983(6) -0.0745(4) 0.4614(4) 0.145(4) Uani 0.776(6) 1 d D U P B 2
F51 F 0.5990(5) 0.0307(2) -0.0382(3) 0.1137(18) Uani 1 1 d . U . . .
F52 F 0.7466(3) 0.1127(3) -0.0242(2) 0.1026(17) Uani 1 1 d . U . . .
F53 F 0.5907(4) 0.1118(2) -0.1048(2) 0.0870(12) Uani 1 1 d . U . . .
F51A F 0.4310(7) 0.3940(4) 0.6860(4) 0.116(3) Uani 0.698(9) 1 d D U P C 1
F52A F 0.4547(9) 0.4890(4) 0.6273(7) 0.100(4) Uani 0.698(9) 1 d D U P C 1
F53A F 0.2977(5) 0.4109(4) 0.5978(5) 0.086(3) Uani 0.698(9) 1 d D U P C 1
F51C F 0.3231(17) 0.3943(13) 0.6330(12) 0.110(6) Uani 0.302(9) 1 d D U P C 2
F52C F 0.468(2) 0.4832(12) 0.6519(12) 0.090(6) Uani 0.302(9) 1 d D U P C 2
F53C F 0.3242(14) 0.4475(9) 0.5533(7) 0.119(5) Uani 0.302(9) 1 d D U P C 2
F54 F 0.2868(3) 0.2475(2) 0.0097(3) 0.0916(14) Uani 1 1 d . U . . .
F55 F 0.3087(3) 0.2123(2) 0.1122(2) 0.0653(9) Uani 1 1 d . U . . .
F54A F 0.7631(8) 0.4214(7) 0.5328(5) 0.085(4) Uani 0.506(14) 1 d D U P D 1
F55A F 0.7489(9) 0.3123(7) 0.4823(8) 0.094(3) Uani 0.506(14) 1 d D U P D 1
F56A F 0.662(2) 0.3803(11) 0.4123(6) 0.072(4) Uani 0.506(14) 1 d D U P D 1
F54C F 0.7056(11) 0.4535(4) 0.4962(6) 0.081(4) Uani 0.494(14) 1 d D U P D 2
F55C F 0.7736(8) 0.3480(9) 0.5068(8) 0.101(4) Uani 0.494(14) 1 d D U P D 2
F56C F 0.649(2) 0.3619(11) 0.4073(5) 0.071(4) Uani 0.494(14) 1 d D U P D 2
F56 F 0.2645(2) 0.12921(18) 0.0140(2) 0.0644(9) Uani 1 1 d . U . . .
F61 F 1.2539(4) 0.5933(3) 0.2834(4) 0.139(2) Uani 1 1 d . U . . .
F61A F -0.2425(8) 0.0276(5) 0.2537(8) 0.108(3) Uani 0.609(9) 1 d D U P E 1
F62A F -0.2408(7) -0.0568(7) 0.3193(6) 0.109(3) Uani 0.609(9) 1 d D U P E 1
F63A F -0.2972(5) -0.0904(6) 0.2040(6) 0.111(3) Uani 0.609(9) 1 d D U P E 1
F61C F -0.2253(12) 0.0228(8) 0.3022(9) 0.104(5) Uani 0.391(9) 1 d D U P E 2
F62C F -0.2775(12) -0.0953(8) 0.2707(13) 0.111(4) Uani 0.391(9) 1 d D U P E 2
F63C F -0.2812(10) -0.0255(11) 0.1897(7) 0.118(5) Uani 0.391(9) 1 d D U P E 2
F62 F 1.2118(4) 0.6875(4) 0.2353(3) 0.127(2) Uani 1 1 d . U . . .
F63 F 1.2688(3) 0.6988(3) 0.3482(2) 0.1007(15) Uani 1 1 d . U . . .
F64 F 0.7768(5) 0.7412(2) 0.2192(2) 0.1028(16) Uani 1 1 d . U . . .
F65 F 0.7624(4) 0.7234(2) 0.3236(3) 0.1022(15) Uani 1 1 d . U . . .
F64A F 0.1296(13) -0.0988(5) 0.1223(8) 0.106(4) Uani 0.512(9) 1 d D U P F 1
F65A F -0.0307(7) -0.1765(7) 0.0919(5) 0.103(3) Uani 0.512(9) 1 d D U P F 1
F66A F 0.1189(13) -0.1920(7) 0.1696(6) 0.122(4) Uani 0.512(9) 1 d D U P F 1
F64C F 0.1706(8) -0.1305(10) 0.1567(7) 0.113(4) Uani 0.488(9) 1 d D U P F 2
F65C F 0.0111(13) -0.1113(7) 0.0848(5) 0.113(4) Uani 0.488(9) 1 d D U P F 2
F66C F 0.0233(14) -0.2064(4) 0.1387(8) 0.105(4) Uani 0.488(9) 1 d D U P F 2
F66 F 0.8988(4) 0.80208(18) 0.3198(2) 0.0894(13) Uani 1 1 d . U . . .
Ir2 Ir 0.25109(2) 0.14481(2) 0.37040(2) 0.02945(5) Uani 1 1 d . . . . .
N4A N 0.1983(3) 0.0332(2) 0.3905(2) 0.0431(9) Uani 1 1 d . . . . .
N1A N 0.3461(3) 0.09760(18) 0.3121(2) 0.0322(7) Uani 1 1 d . . . . .
N2A N 0.1555(3) 0.2008(2) 0.4224(2) 0.0353(8) Uani 1 1 d . . . . .
N3A N 0.3845(3) 0.1650(2) 0.4779(2) 0.0363(8) Uani 1 1 d . . . . .

loop_
_atom_site_aniso_label
_atom_site_aniso_U_11
_atom_site_aniso_U_22
_atom_site_aniso_U_33
_atom_site_aniso_U_23
_atom_site_aniso_U_13
_atom_site_aniso_U_12
Ir1 0.01900(7) 0.02115(7) 0.01991(7) 0.00392(5) 0.00541(5) 0.00069(5)
N4 0.0220(15) 0.0223(15) 0.0244(15) 0.0038(12) 0.0070(12) 0.0023(12)
N2 0.0238(16) 0.0231(15) 0.0234(15) -0.0020(12) 0.0069(12) -0.0003(12)
N1 0.0220(16) 0.0242(16) 0.0391(18) 0.0120(14) 0.0079(14) 0.0022(13)
N3 0.0246(16) 0.0223(15) 0.0233(15) 0.0029(12) 0.0080(12) 0.0036(12)
C1 0.039(2) 0.030(2) 0.034(2) 0.0088(17) 0.0110(18) -0.0029(18)
C1A 0.100(6) 0.059(4) 0.077(5) 0.037(4) -0.027(4) -0.013(4)
C2 0.0244(18) 0.0241(18) 0.0291(19) 0.0065(15) 0.0116(15) 0.0041(15)
C2A 0.062(4) 0.043(3) 0.060(3) 0.022(3) -0.003(3) -0.005(3)
C3 0.032(2) 0.029(2) 0.0239(18) 0.0069(15) 0.0120(16) 0.0043(16)
C3A 0.089(5) 0.044(3) 0.074(4) 0.032(3) -0.017(4) -0.013(3)
C4 0.0237(18) 0.0276(19) 0.0228(17) 0.0055(14) 0.0112(14) 0.0060(15)
C4A 0.073(4) 0.035(3) 0.080(4) 0.029(3) -0.001(3) -0.008(3)
C5 0.037(2) 0.031(2) 0.0253(19) 0.0003(16) 0.0121(17) 0.0012(17)
C5A 0.112(7) 0.059(5) 0.124(7) 0.057(5) -0.036(6) -0.034(5)
C11 0.034(2) 0.031(2) 0.0219(18) 0.0045(15) 0.0064(16) -0.0068(17)
C12 0.044(3) 0.038(2) 0.028(2) 0.0012(17) 0.0110(18) -0.0057(19)
C12A 0.033(2) 0.0180(18) 0.047(2) 0.0004(17) 0.0111(19) 0.0005(16)
C13 0.070(4) 0.049(3) 0.031(2) -0.003(2) 0.015(2) -0.011(3)
C13A 0.040(2) 0.027(2) 0.058(3) -0.001(2) 0.019(2) 0.0055(18)
C14 0.072(4) 0.059(3) 0.028(2) 0.001(2) -0.005(2) -0.010(3)
C14A 0.039(3) 0.034(2) 0.065(3) -0.007(2) 0.018(2) 0.008(2)
C15 0.044(3) 0.060(3) 0.041(3) 0.016(2) -0.013(2) -0.006(2)
C15A 0.034(2) 0.035(2) 0.065(3) -0.002(2) 0.011(2) 0.0078(19)
C16 0.034(2) 0.037(2) 0.033(2) 0.0140(18) -0.0019(18) -0.0050(18)
C16A 0.033(2) 0.025(2) 0.053(3) 0.0032(19) 0.009(2) 0.0056(17)
C21A 0.026(2) 0.0208(18) 0.045(2) 0.0079(17) 0.0090(17) -0.0018(15)
C22 0.029(2) 0.034(2) 0.050(3) 0.0133(19) 0.0172(19) 0.0069(17)
C22A 0.035(2) 0.030(2) 0.052(3) 0.0086(19) 0.017(2) 0.0039(18)
C23 0.039(3) 0.055(3) 0.081(4) 0.029(3) 0.034(3) 0.020(2)
C23A 0.028(2) 0.039(2) 0.061(3) 0.016(2) 0.008(2) 0.0023(19)
C24 0.023(2) 0.075(4) 0.093(4) 0.050(3) 0.017(3) 0.015(2)
C24A 0.038(3) 0.041(3) 0.048(3) 0.006(2) 0.002(2) -0.003(2)
C25 0.022(2) 0.066(3) 0.068(3) 0.035(3) 0.005(2) 0.002(2)
C25A 0.042(3) 0.032(2) 0.043(2) 0.0012(19) 0.012(2) -0.0008(19)
C26 0.025(2) 0.035(2) 0.046(2) 0.0203(19) 0.0012(18) -0.0027(17)
C26A 0.031(2) 0.0214(19) 0.048(2) 0.0027(17) 0.0116(19) 0.0012(16)
C31 0.0277(19) 0.0222(18) 0.0173(16) 0.0052(13) 0.0047(14) -0.0018(14)
C32 0.030(2) 0.032(2) 0.0269(19) 0.0097(16) 0.0030(16) -0.0001(17)
C32A 0.039(2) 0.031(2) 0.042(2) 0.0063(18) 0.0139(19) 0.0061(18)
C33 0.043(2) 0.027(2) 0.031(2) 0.0102(17) 0.0035(18) 0.0030(18)
C33A 0.052(3) 0.046(3) 0.055(3) 0.005(2) 0.029(2) 0.013(2)
C34 0.049(3) 0.029(2) 0.031(2) 0.0072(17) 0.0151(19) -0.0058(19)
C34A 0.060(3) 0.054(3) 0.065(3) 0.006(3) 0.035(3) 0.009(3)
C35 0.035(2) 0.036(2) 0.032(2) 0.0028(17) 0.0161(18) -0.0058(18)
C35A 0.065(4) 0.065(4) 0.059(3) 0.010(3) 0.040(3) -0.005(3)
C36 0.0267(19) 0.0278(19) 0.0199(17) 0.0008(14) 0.0067(14) -0.0044(15)
C36A 0.052(3) 0.042(3) 0.051(3) 0.010(2) 0.023(2) -0.003(2)
C41A 0.030(2) 0.0176(17) 0.035(2) 0.0026(15) 0.0061(16) -0.0003(15)
C42 0.0255(19) 0.0248(19) 0.0302(19) 0.0029(15) 0.0087(15) 0.0012(15)
C42A 0.029(2) 0.028(2) 0.040(2) 0.0020(17) 0.0093(17) -0.0007(16)
C43 0.030(2) 0.034(2) 0.042(2) 0.0047(18) 0.0116(18) 0.0092(17)
C43A 0.044(3) 0.027(2) 0.041(2) 0.0061(18) 0.014(2) -0.0075(18)
C44 0.025(2) 0.051(3) 0.046(3) 0.006(2) 0.0164(19) 0.0094(19)
C44A 0.052(3) 0.020(2) 0.045(3) 0.0071(18) 0.011(2) 0.0003(18)
C45 0.031(2) 0.039(2) 0.039(2) 0.0044(18) 0.0179(18) -0.0007(18)
C45A 0.052(3) 0.025(2) 0.045(2) 0.0060(18) 0.017(2) 0.0126(19)
C46 0.0236(18) 0.0293(19) 0.0235(18) -0.0009(15) 0.0103(15) -0.0038(15)
C46A 0.038(2) 0.0229(19) 0.038(2) 0.0051(16) 0.0119(18) 0.0060(17)
C51 0.0241(18) 0.0231(18) 0.0292(19) 0.0068(15) 0.0064(15) 0.0023(15)
C51A 0.031(2) 0.028(2) 0.033(2) 0.0070(16) 0.0088(17) 0.0040(16)
C52 0.0245(19) 0.032(2) 0.035(2) 0.0026(17) 0.0103(16) 0.0029(16)
C52A 0.038(2) 0.046(3) 0.044(3) 0.001(2) 0.024(2) -0.004(2)
C53 0.035(2) 0.033(2) 0.037(2) -0.0049(18) 0.0053(18) 0.0029(18)
C53A 0.041(3) 0.040(3) 0.058(3) -0.008(2) 0.019(2) 0.001(2)
C54 0.028(2) 0.029(2) 0.043(2) -0.0029(18) -0.0020(18) -0.0020(17)
C54A 0.045(3) 0.035(2) 0.046(3) 0.002(2) 0.015(2) -0.005(2)
C55 0.024(2) 0.026(2) 0.045(2) 0.0080(17) 0.0057(17) -0.0018(16)
C55A 0.037(2) 0.051(3) 0.033(2) -0.002(2) 0.0129(19) -0.014(2)
C56 0.0273(19) 0.0231(18) 0.035(2) 0.0062(16) 0.0097(16) 0.0047(15)
C56A 0.032(2) 0.045(3) 0.037(2) -0.0039(19) 0.0144(18) 0.0008(19)
C57A 0.057(4) 0.090(6) 0.139(8) -0.054(6) 0.035(5) -0.004(4)
C57 0.049(3) 0.052(3) 0.050(3) -0.019(2) 0.008(2) 0.003(2)
C58A 0.065(4) 0.089(5) 0.063(4) -0.022(3) 0.040(3) -0.038(4)
C58 0.024(2) 0.039(3) 0.067(3) 0.012(2) 0.004(2) 0.0015(19)
C61 0.034(2) 0.0251(19) 0.0176(16) 0.0009(14) 0.0070(15) -0.0014(16)
C61A 0.035(2) 0.0178(19) 0.063(3) 0.0126(19) 0.013(2) 0.0002(17)
C62 0.033(2) 0.033(2) 0.0236(18) 0.0033(16) 0.0053(16) -0.0046(17)
C62A 0.041(3) 0.023(2) 0.075(3) 0.012(2) 0.023(2) 0.0032(18)
C63 0.048(3) 0.039(3) 0.030(2) 0.0053(18) 0.0077(19) -0.014(2)
C63A 0.031(2) 0.028(2) 0.091(4) 0.017(2) 0.018(2) 0.0072(19)
C64 0.069(3) 0.031(2) 0.034(2) 0.0030(19) 0.012(2) -0.011(2)
C64A 0.036(3) 0.032(2) 0.074(4) 0.012(2) 0.007(2) -0.003(2)
C65 0.070(3) 0.027(2) 0.039(2) 0.0068(18) 0.020(2) 0.008(2)
C65A 0.044(3) 0.023(2) 0.071(3) 0.008(2) 0.021(2) -0.0024(19)
C66 0.046(3) 0.026(2) 0.032(2) 0.0045(16) 0.0147(19) 0.0052(18)
C66A 0.028(2) 0.024(2) 0.073(3) 0.011(2) 0.018(2) 0.0022(17)
C67 0.049(3) 0.056(3) 0.052(3) 0.012(3) 0.004(2) -0.027(3)
C67A 0.037(3) 0.045(3) 0.131(6) 0.021(4) 0.025(4) 0.008(3)
C68A 0.064(4) 0.039(3) 0.089(5) -0.001(3) 0.029(3) -0.006(3)
C68 0.109(5) 0.032(3) 0.070(4) 0.016(3) 0.041(4) 0.023(3)
F1 0.070(3) 0.035(2) 0.040(3) 0.016(2) 0.004(2) -0.011(2)
F2 0.048(3) 0.042(3) 0.059(3) 0.014(2) 0.031(2) -0.004(2)
F3 0.057(3) 0.023(2) 0.045(3) 0.0071(18) 0.020(2) 0.0068(19)
F4 0.053(4) 0.029(3) 0.032(3) 0.000(2) 0.016(3) 0.019(3)
F5 0.029(3) 0.036(3) 0.026(3) 0.003(2) 0.007(2) -0.007(2)
F6 0.034(3) 0.035(3) 0.019(2) 0.001(2) 0.010(2) 0.001(2)
F1A 0.159(16) 0.075(11) 0.114(14) 0.057(10) -0.016(11) 0.010(11)
F2A 0.153(16) 0.079(12) 0.074(11) 0.038(9) 0.003(10) 0.023(11)
F3A 0.105(13) 0.085(12) 0.109(13) 0.044(10) -0.025(10) 0.018(10)
F4A 0.172(6) 0.031(2) 0.112(5) 0.029(3) -0.053(4) -0.022(3)
F5A 0.148(5) 0.066(3) 0.120(5) 0.068(3) -0.054(4) -0.046(3)
F6A 0.116(5) 0.119(5) 0.165(6) 0.098(5) -0.008(5) -0.052(4)
F51 0.206(5) 0.039(2) 0.138(4) 0.003(2) 0.119(4) 0.027(3)
F52 0.062(2) 0.136(4) 0.086(3) -0.057(3) 0.022(2) 0.024(2)
F53 0.113(3) 0.089(3) 0.052(2) -0.0121(19) 0.027(2) 0.023(2)
F51A 0.132(6) 0.133(6) 0.083(5) -0.034(4) 0.062(4) 0.014(5)
F52A 0.080(4) 0.046(3) 0.156(9) -0.050(4) 0.051(5) -0.007(3)
F53A 0.076(4) 0.067(4) 0.132(7) -0.014(4) 0.075(4) 0.000(3)
F51C 0.127(9) 0.112(9) 0.110(10) -0.009(8) 0.082(8) 0.017(8)
F52C 0.096(10) 0.091(9) 0.076(8) -0.037(7) 0.053(7) -0.012(8)
F53C 0.120(8) 0.097(8) 0.142(9) -0.040(7) 0.074(7) 0.021(7)
F54 0.0378(18) 0.095(3) 0.152(4) 0.078(3) 0.018(2) 0.0234(18)
F55 0.0356(16) 0.066(2) 0.095(3) 0.0006(18) 0.0299(17) 0.0067(14)
F54A 0.060(5) 0.103(7) 0.074(5) -0.016(5) 0.034(4) -0.045(5)
F55A 0.038(5) 0.138(8) 0.103(8) 0.016(6) 0.033(5) -0.016(5)
F56A 0.083(7) 0.067(8) 0.081(6) 0.019(5) 0.056(5) -0.009(6)
F54C 0.095(7) 0.064(5) 0.085(6) -0.010(4) 0.060(5) -0.041(4)
F55C 0.033(5) 0.159(10) 0.100(8) 0.024(7) 0.019(4) -0.023(6)
F56C 0.079(6) 0.073(8) 0.071(5) -0.004(4) 0.059(4) -0.020(6)
F56 0.0290(15) 0.0545(19) 0.091(2) -0.0053(17) 0.0091(15) -0.0111(13)
F61 0.060(3) 0.074(3) 0.284(7) -0.001(4) 0.084(4) -0.018(2)
F61A 0.058(5) 0.076(5) 0.207(10) 0.051(6) 0.046(6) 0.041(4)
F62A 0.053(4) 0.140(8) 0.156(7) 0.039(6) 0.057(5) 0.021(5)
F63A 0.027(3) 0.118(7) 0.161(7) -0.012(6) 0.015(4) 0.004(4)
F61C 0.051(6) 0.108(8) 0.158(10) 0.009(8) 0.040(7) 0.038(6)
F62C 0.059(7) 0.088(8) 0.190(11) 0.032(8) 0.047(8) 0.008(6)
F63C 0.047(6) 0.140(10) 0.149(9) 0.021(8) 0.000(6) 0.040(7)
F62 0.063(2) 0.229(6) 0.094(3) 0.094(4) 0.021(2) -0.020(3)
F63 0.066(2) 0.119(4) 0.073(2) 0.000(2) -0.010(2) -0.041(2)
F64 0.145(4) 0.074(3) 0.080(3) 0.009(2) 0.010(3) 0.066(3)
F65 0.146(4) 0.052(2) 0.161(4) 0.040(2) 0.104(4) 0.051(2)
F64A 0.146(8) 0.060(5) 0.131(8) -0.019(5) 0.102(7) -0.019(5)
F65A 0.086(6) 0.112(8) 0.081(6) -0.031(5) 0.012(5) 0.004(5)
F66A 0.136(8) 0.104(7) 0.122(7) -0.012(6) 0.035(7) 0.065(7)
F64C 0.100(7) 0.129(9) 0.114(8) -0.019(7) 0.062(6) 0.013(6)
F65C 0.168(9) 0.099(7) 0.063(5) -0.008(5) 0.027(6) 0.044(7)
F66C 0.147(9) 0.045(4) 0.124(8) -0.017(5) 0.073(7) -0.008(5)
F66 0.154(4) 0.0269(16) 0.092(3) 0.0044(17) 0.050(3) 0.018(2)
Ir2 0.02879(9) 0.01894(8) 0.03934(9) 0.00603(6) 0.01034(7) 0.00144(6)
N4A 0.039(2) 0.0285(19) 0.055(2) 0.0122(17) 0.0078(18) -0.0007(16)
N1A 0.0296(18) 0.0193(16) 0.046(2) 0.0015(14) 0.0119(15) 0.0030(13)
N2A 0.0363(19) 0.0313(18) 0.040(2) 0.0076(15) 0.0159(16) 0.0028(15)
N3A 0.0329(19) 0.0280(18) 0.043(2) 0.0105(15) 0.0053(16) 0.0012(15)

loop_
_atom_type_symbol
_atom_type_description
_atom_type_scat_dispersion_real
_atom_type_scat_dispersion_imag
_atom_type_scat_source
C C 0.0033 0.0016 'International Tables Vol C Tables 4.2.6.8 and 6.1.1.4'
H H 0.0000 0.0000 'International Tables Vol C Tables 4.2.6.8 and 6.1.1.4'
N N 0.0061 0.0033 'International Tables Vol C Tables 4.2.6.8 and 6.1.1.4'
F F 0.0171 0.0103 'International Tables Vol C Tables 4.2.6.8 and 6.1.1.4'
Ir Ir -1.4442 7.9887 'International Tables Vol C Tables 4.2.6.8 and 6.1.1.4'

loop_
_geom_angle_atom_site_label_1
_geom_angle_atom_site_label_2
_geom_angle_atom_site_label_3
_geom_angle
C31 Ir1 C11 84.28(15)
C31 Ir1 N2 79.99(14)
C11 Ir1 N2 92.88(15)
C31 Ir1 N1 96.29(14)
C11 Ir1 N1 80.33(16)
N2 Ir1 N1 172.60(13)
C31 Ir1 N3 92.21(13)
C11 Ir1 N3 175.13(14)
N2 Ir1 N3 89.82(12)
N1 Ir1 N3 96.75(13)
C31 Ir1 N4 177.15(13)
C11 Ir1 N4 95.23(14)
N2 Ir1 N4 97.23(12)
N1 Ir1 N4 86.39(12)
N3 Ir1 N4 88.43(12)
C2 N4 C51 119.5(3)
C2 N4 Ir1 125.0(3)
C51 N4 Ir1 114.7(2)
C42 N2 C46 119.7(3)
C42 N2 Ir1 124.1(3)
C46 N2 Ir1 116.0(3)
C22 N1 C26 119.8(4)
C22 N1 Ir1 125.2(3)
C26 N1 Ir1 115.0(3)
C4 N3 C61 119.7(3)
C4 N3 Ir1 124.8(3)
C61 N3 Ir1 115.3(2)
F3 C1 F2 109.0(4)
F3 C1 F1 107.0(4)
F2 C1 F1 103.6(4)
F3 C1 C2 114.8(4)
F2 C1 C2 110.4(4)
F1 C1 C2 111.5(4)
F2A C1A F3A 112.0(13)
F2A C1A F1A 112.2(14)
F3A C1A F1A 108.8(14)
F2A C1A C2A 110.1(12)
F3A C1A C2A 106.5(11)
F1A C1A C2A 107.0(11)
N4 C2 C3 125.6(3)
N4 C2 C1 119.9(3)
C3 C2 C1 114.4(3)
N3A C2A C3A 123.9(5)
N3A C2A C1A 120.5(5)
C3A C2A C1A 115.6(5)
C4 C3 C2 129.4(4)
C4A C3A C2A 129.9(5)
N3 C4 C3 125.9(3)
N3 C4 C5 118.7(3)
C3 C4 C5 115.4(3)
N4A C4A C3A 126.8(5)
N4A C4A C5A 118.4(5)
C3A C4A C5A 114.7(5)
F4 C5 F5 111.2(5)
F4 C5 F6 107.8(4)
F5 C5 F6 103.0(4)
F4 C5 C4 113.5(4)
F5 C5 C4 110.2(4)
F6 C5 C4 110.6(4)
F4A C5A F5A 107.0(7)
F4A C5A F6A 105.8(7)
F5A C5A F6A 105.0(8)
F4A C5A C4A 114.9(7)
F5A C5A C4A 113.5(6)
F6A C5A C4A 109.8(7)
C12 C11 C16 117.3(4)
C12 C11 Ir1 128.5(3)
C16 C11 Ir1 114.2(3)
C13 C12 C11 121.0(5)
N1A C12A C13A 120.2(4)
N1A C12A C26A 114.8(4)
C13A C12A C26A 125.0(4)
C14 C13 C12 120.7(5)
C14A C13A C12A 117.8(5)
C13 C14 C15 120.0(5)
C15A C14A C13A 120.9(5)
C14 C15 C16 120.3(5)
C16A C15A C14A 118.9(5)
C15 C16 C11 120.7(5)
C15 C16 C26 124.5(4)
C11 C16 C26 114.8(4)
N1A C16A C15A 121.8(5)
C22A C21A C26A 116.8(4)
C22A C21A Ir2 129.3(3)
C26A C21A Ir2 113.9(3)
N1 C22 C23 122.1(5)
C21A C22A C23A 121.6(4)
C22 C23 C24 117.9(5)
C24A C23A C22A 120.8(4)
C25 C24 C23 120.0(5)
C25A C24A C23A 119.7(5)
C24 C25 C26 121.0(5)
C24A C25A C26A 119.7(4)
N1 C26 C25 119.1(5)
N1 C26 C16 115.5(4)
C25 C26 C16 125.4(4)
C25A C26A C21A 121.5(4)
C25A C26A C12A 123.7(4)
C21A C26A C12A 114.8(4)
C32 C31 C36 117.1(3)
C32 C31 Ir1 128.6(3)
C36 C31 Ir1 114.3(3)
C33 C32 C31 121.8(4)
N2A C32A C33A 120.3(4)
N2A C32A C46A 114.6(4)
C33A C32A C46A 124.9(4)
C34 C33 C32 120.3(4)
C34A C33A C32A 119.5(5)
C35 C34 C33 119.8(4)
C35A C34A C33A 119.9(5)
C34 C35 C36 120.0(4)
C34A C35A C36A 118.7(5)
C35 C36 C31 121.1(4)
C35 C36 C46 123.7(4)
C31 C36 C46 115.1(3)
N2A C36A C35A 122.3(5)
C42A C41A C46A 117.0(4)
C42A C41A Ir2 128.6(3)
C46A C41A Ir2 114.3(3)
N2 C42 C43 122.1(4)
C43A C42A C41A 121.0(4)
C42 C43 C44 118.1(4)
C44A C43A C42A 120.9(4)
C45 C44 C43 119.6(4)
C45A C44A C43A 119.4(4)
C44 C45 C46 120.3(4)
C44A C45A C46A 120.5(4)
N2 C46 C45 120.1(4)
N2 C46 C36 114.1(3)
C45 C46 C36 125.8(4)
C45A C46A C41A 121.2(4)
C45A C46A C32A 123.8(4)
C41A C46A C32A 114.9(4)
C56 C51 C52 119.5(4)
C56 C51 N4 120.3(3)
C52 C51 N4 120.0(3)
C56A C51A C52A 118.4(4)
C56A C51A N3A 121.2(4)
C52A C51A N3A 120.2(4)
C53 C52 C51 119.6(4)
C53A C52A C51A 119.8(4)
C54 C53 C52 121.4(4)
C54 C53 C57 118.8(4)
C52 C53 C57 119.8(4)
C52A C53A C54A 122.1(4)
C52A C53A C57A 117.8(5)
C54A C53A C57A 120.1(5)
C55 C54 C53 118.6(4)
C53A C54A C55A 117.9(4)
C54 C55 C56 121.0(4)
C54 C55 C58 120.1(4)
C56 C55 C58 118.9(4)
C56A C55A C54A 121.0(4)
C56A C55A C58A 119.8(5)
C54A C55A C58A 119.2(5)
C51 C56 C55 119.8(4)
C55A C56A C51A 120.8(4)
F53A C57A F52A 112.2(9)
F51C C57A F52C 116.5(15)
F53A C57A F51A 96.9(8)
F52A C57A F51A 107.5(9)
F51C C57A C53A 120.7(12)
F53A C57A C53A 116.1(6)
F52A C57A C53A 113.7(8)
F52C C57A C53A 121.1(14)
F51A C57A C53A 108.9(6)
F51C C57A F53C 88.4(12)
F52C C57A F53C 98.4(14)
C53A C57A F53C 96.2(8)
F52 C57 F51 111.1(6)
F52 C57 F53 103.2(5)
F51 C57 F53 103.3(5)
F52 C57 C53 114.3(4)
F51 C57 C53 112.1(5)
F53 C57 C53 112.0(5)
F56A C58A F54A 118.9(10)
F55C C58A F56C 111.0(12)
F55C C58A F54C 108.9(8)
F56C C58A F54C 99.1(10)
F56A C58A F55A 99.1(11)
F54A C58A F55A 95.1(8)
F55C C58A C55A 117.1(8)
F56A C58A C55A 118.2(12)
F54A C58A C55A 113.8(5)
F56C C58A C55A 109.1(11)
F54C C58A C55A 110.1(6)
F55A C58A C55A 106.2(7)
F54 C58 F56 108.1(4)
F54 C58 F55 105.7(4)
F56 C58 F55 105.1(4)
F54 C58 C55 112.6(4)
F56 C58 C55 112.2(4)
F55 C58 C55 112.6(4)
C66 C61 C62 118.8(4)
C66 C61 N3 121.4(4)
C62 C61 N3 119.5(4)
C66A C61A C62A 119.1(4)
C66A C61A N4A 120.0(4)
C62A C61A N4A 120.5(4)
C63 C62 C61 120.0(4)
C63A C62A C61A 119.2(5)
C64 C63 C62 121.4(5)
C64 C63 C67 118.8(5)
C62 C63 C67 119.8(5)
C64A C63A C62A 122.1(5)
C64A C63A C67A 119.9(5)
C62A C63A C67A 118.1(5)
C63 C64 C65 118.6(4)
C63A C64A C65A 118.3(5)
C64 C65 C66 121.0(5)
C64 C65 C68 119.6(5)
C66 C65 C68 119.3(5)
C64A C65A C66A 121.0(5)
C64A C65A C68A 119.6(5)
C66A C65A C68A 119.4(5)
C61 C66 C65 120.2(4)
C61A C66A C65A 120.3(4)
F61 C67 F62 109.0(7)
F61 C67 F63 106.4(6)
F62 C67 F63 103.2(5)
F61 C67 C63 113.9(4)
F62 C67 C63 112.6(5)
F63 C67 C63 111.0(5)
F61A C67A F63A 111.2(8)
F62C C67A F61C 106.7(11)
F62C C67A F63C 108.2(10)
F61C C67A F63C 100.9(9)
F61A C67A F62A 105.5(8)
F63A C67A F62A 102.1(7)
F62C C67A C63A 116.9(8)
F61A C67A C63A 113.2(6)
F63A C67A C63A 112.9(6)
F61C C67A C63A 112.3(8)
F63C C67A C63A 110.5(7)
F62A C67A C63A 111.2(6)
F66C C68A F64C 104.6(9)
F64A C68A F65A 110.2(9)
F66C C68A F65C 109.1(9)
F64C C68A F65C 106.2(9)
F64A C68A F66A 100.2(9)
F65A C68A F66A 99.8(8)
F66C C68A C65A 112.0(7)
F64A C68A C65A 115.4(6)
F64C C68A C65A 114.3(7)
F65A C68A C65A 117.1(6)
F65C C68A C65A 110.4(6)
F66A C68A C65A 111.7(7)
F64 C68 F66 105.9(5)
F64 C68 F65 108.3(7)
F66 C68 F65 104.6(5)
F64 C68 C65 112.0(5)
F66 C68 C65 113.0(6)
F65 C68 C65 112.5(5)
C41A Ir2 C21A 83.40(16)
C41A Ir2 N2A 80.28(16)
C21A Ir2 N2A 96.70(16)
C41A Ir2 N1A 94.20(15)
C21A Ir2 N1A 80.40(16)
N2A Ir2 N1A 174.06(14)
C41A Ir2 N3A 95.21(15)
C21A Ir2 N3A 176.28(15)
N2A Ir2 N3A 86.45(15)
N1A Ir2 N3A 96.28(15)
C41A Ir2 N4A 175.46(15)
C21A Ir2 N4A 94.10(15)
N2A Ir2 N4A 96.30(15)
N1A Ir2 N4A 89.10(15)
N3A Ir2 N4A 87.51(14)
C4A N4A C61A 121.4(4)
C4A N4A Ir2 124.5(3)
C61A N4A Ir2 113.8(3)
C12A N1A C16A 120.3(4)
C12A N1A Ir2 115.7(3)
C16A N1A Ir2 124.0(3)
C36A N2A C32A 119.4(4)
C36A N2A Ir2 125.0(3)
C32A N2A Ir2 115.6(3)
C2A N3A C51A 118.5(4)
C2A N3A Ir2 127.1(3)
C51A N3A Ir2 113.9(3)

loop_
_geom_bond_atom_site_label_1
_geom_bond_atom_site_label_2
_geom_bond_distance
Ir1 C31 2.022(4)
Ir1 C11 2.030(4)
Ir1 N2 2.043(3)
Ir1 N1 2.048(3)
Ir1 N3 2.162(3)
Ir1 N4 2.164(3)
N4 C2 1.329(5)
N4 C51 1.435(5)
N2 C42 1.348(5)
N2 C46 1.362(5)
N1 C22 1.349(5)
N1 C26 1.366(5)
N3 C4 1.330(5)
N3 C61 1.427(5)
C1 F3 1.267(6)
C1 F2 1.349(6)
C1 F1 1.370(6)
C1 C2 1.525(5)
C1A F2A 1.284(12)
C1A F3A 1.312(12)
C1A F1A 1.313(11)
C1A C2A 1.522(8)
C2 C3 1.398(5)
C2A N3A 1.322(6)
C2A C3A 1.413(8)
C3 C4 1.395(5)
C3A C4A 1.372(8)
C4 C5 1.530(5)
C4A N4A 1.340(7)
C4A C5A 1.522(8)
C5 F4 1.256(7)
C5 F5 1.337(7)
C5 F6 1.380(7)
C5A F4A 1.277(9)
C5A F5A 1.348(7)
C5A F6A 1.360(10)
C11 C12 1.399(6)
C11 C16 1.412(6)
C12 C13 1.397(6)
C12A N1A 1.350(6)
C12A C13A 1.413(6)
C12A C26A 1.464(6)
C13 C14 1.370(8)
C13A C14A 1.391(7)
C14 C15 1.377(9)
C14A C15A 1.371(7)
C15 C16 1.403(6)
C15A C16A 1.361(7)
C16 C26 1.449(7)
C16A N1A 1.357(6)
C21A C22A 1.388(6)
C21A C26A 1.419(6)
C21A Ir2 2.022(4)
C22 C23 1.385(6)
C22A C23A 1.396(7)
C23 C24 1.392(8)
C23A C24A 1.382(7)
C24 C25 1.352(8)
C24A C25A 1.378(7)
C25 C26 1.396(6)
C25A C26A 1.407(6)
C31 C32 1.395(6)
C31 C36 1.411(5)
C32 C33 1.390(6)
C32A N2A 1.360(6)
C32A C33A 1.398(6)
C32A C46A 1.461(6)
C33 C34 1.386(7)
C33A C34A 1.382(7)
C34 C35 1.381(6)
C34A C35A 1.379(8)
C35 C36 1.405(5)
C35A C36A 1.380(8)
C36 C46 1.458(6)
C36A N2A 1.352(6)
C41A C42A 1.406(6)
C41A C46A 1.407(6)
C41A Ir2 2.020(4)
C42 C43 1.385(6)
C42A C43A 1.391(6)
C43 C44 1.400(6)
C43A C44A 1.385(7)
C44 C45 1.367(6)
C44A C45A 1.371(7)
C45 C46 1.390(6)
C45A C46A 1.401(6)
C51 C56 1.386(5)
C51 C52 1.392(5)
C51A C56A 1.387(6)
C51A C52A 1.387(6)
C51A N3A 1.423(5)
C52 C53 1.390(6)
C52A C53A 1.375(7)
C53 C54 1.383(6)
C53 C57 1.501(7)
C53A C54A 1.377(7)
C53A C57A 1.495(8)
C54 C55 1.378(6)
C54A C55A 1.379(7)
C55 C56 1.398(6)
C55 C58 1.500(6)
C55A C56A 1.376(7)
C55A C58A 1.497(7)
C57A F51C 1.257(12)
C57A F53A 1.277(8)
C57A F52A 1.293(9)
C57A F52C 1.294(13)
C57A F51A 1.470(10)
C57A F53C 1.505(12)
C57 F52 1.291(7)
C57 F51 1.300(7)
C57 F53 1.348(7)
C58A F55C 1.255(10)
C58A F56A 1.296(11)
C58A F54A 1.313(8)
C58A F56C 1.326(11)
C58A F54C 1.422(9)
C58A F55A 1.446(11)
C58 F54 1.312(6)
C58 F56 1.334(6)
C58 F55 1.349(6)
C61 C66 1.384(6)
C61 C62 1.398(6)
C61A C66A 1.371(7)
C61A C62A 1.395(6)
C61A N4A 1.434(6)
C62 C63 1.383(6)
C62A C63A 1.394(7)
C63 C64 1.378(8)
C63 C67 1.510(7)
C63A C64A 1.364(8)
C63A C67A 1.501(7)
C64 C65 1.380(8)
C64A C65A 1.377(7)
C65 C66 1.393(6)
C65 C68 1.492(8)
C65A C66A 1.397(7)
C65A C68A 1.482(8)
C67 F61 1.277(8)
C67 F62 1.295(7)
C67 F63 1.326(6)
C67A F62C 1.273(10)
C67A F61A 1.283(8)
C67A F63A 1.320(8)
C67A F61C 1.345(11)
C67A F63C 1.371(10)
C67A F62A 1.376(9)
C68A F66C 1.275(8)
C68A F64A 1.292(9)
C68A F64C 1.325(10)
C68A F65A 1.339(8)
C68A F65C 1.341(9)
C68A F66A 1.364(9)
C68 F64 1.321(7)
C68 F66 1.328(7)
C68 F65 1.336(7)
Ir2 N2A 2.047(4)
Ir2 N1A 2.048(3)
Ir2 N3A 2.169(4)
Ir2 N4A 2.174(4)
